data_7158772
loop_
_publ_author_name
'Prakash, Meher'
'Rani, Poonam'
'Samanta, Sampak'

_publ_section_title
;
 Substrate-dependent reaction of 1-aryl-2-alkyl-1,2-diketones with
 2-aroyl-1-chlorocyclopropanecarboxylates: selective access to
 2&#x02B9;,5&#x02B9;-dicyclopropoxy-1,1&#x02B9;:4&#x02B9;,1&#x02BA;-teraryls
 and pentafulvenes
;
_journal_name_full 'Organic &amp; Biomolecular Chemistry'
_journal_paper_doi 10.1039/D2OB00971D
_journal_year 2022
_chemical_formula_moiety 'C26 H20 O4'
_chemical_formula_sum 'C26 H20 O4'
_chemical_formula_weight 396.42
_space_group_crystal_system monoclinic
_space_group_IT_number 14
_space_group_name_Hall '-P 2yn'
_space_group_name_H-M_alt 'P 1 21/n 1'
_atom_sites_solution_hydrogens mixed
_atom_sites_solution_primary dual
_audit_creation_date 2021-11-18
_audit_creation_method
;
Olex2 1.3
(compiled 2020.11.12 svn.r5f609507 for OlexSys, GUI svn.r6257)
;
_audit_update_record
;
2022-04-28 deposited with the CCDC.	2022-07-07 downloaded from the CCDC.
;
_cell_angle_alpha 90
_cell_angle_beta 103.687(2)
_cell_angle_gamma 90
_cell_formula_units_Z 4
_cell_length_a 7.3447(5)
_cell_length_b 21.7403(15)
_cell_length_c 12.7291(10)
_cell_measurement_reflns_used 9924
_cell_measurement_temperature 273.15
_cell_measurement_theta_max 28.28
_cell_measurement_theta_min 2.22
_cell_volume 1974.8(2)
_computing_cell_refinement 'SAINT V8.38A (Bruker, 2018)'
_computing_data_reduction 'SAINT V8.38A (Bruker, 2018)'
_computing_molecular_graphics 'Olex2 1.3 (Dolomanov et al., 2009)'
_computing_publication_material 'Olex2 1.3 (Dolomanov et al., 2009)'
_computing_structure_refinement 'SHELXL 2018/3 (Sheldrick, 2015)'
_computing_structure_solution 'SHELXT 2018/2 (Sheldrick, 2018)'
_diffrn_ambient_temperature 273.15
_diffrn_measured_fraction_theta_full 0.999
_diffrn_measured_fraction_theta_max 0.998
_diffrn_measurement_device_type 'Bruker APEX-II CCD'
_diffrn_measurement_method '\f and \w scans'
_diffrn_radiation_type MoK\a
_diffrn_radiation_wavelength 0.71073
_diffrn_reflns_av_R_equivalents 0.0536
_diffrn_reflns_av_unetI/netI 0.0344
_diffrn_reflns_Laue_measured_fraction_full 0.999
_diffrn_reflns_Laue_measured_fraction_max 0.998
_diffrn_reflns_limit_h_max 9
_diffrn_reflns_limit_h_min -9
_diffrn_reflns_limit_k_max 28
_diffrn_reflns_limit_k_min -28
_diffrn_reflns_limit_l_max 16
_diffrn_reflns_limit_l_min -16
_diffrn_reflns_number 31839
_diffrn_reflns_point_group_measured_fraction_full 0.999
_diffrn_reflns_point_group_measured_fraction_max 0.998
_diffrn_reflns_theta_full 25.242
_diffrn_reflns_theta_max 28.309
_diffrn_reflns_theta_min 2.495
_diffrn_source_current 1.0
_diffrn_source_power 0.05
_diffrn_source_voltage 50.0
_diffrn_standards_number 0
_exptl_absorpt_coefficient_mu 0.089
_exptl_absorpt_correction_T_max 0.7457
_exptl_absorpt_correction_T_min 0.7019
_exptl_absorpt_correction_type multi-scan
_exptl_absorpt_process_details
;
SADABS-2016/2 (Bruker,2016/2) was used for absorption correction.
wR2(int) was 0.1388 before and 0.0589 after correction.
The Ratio of minimum to maximum transmission is 0.9413.
The \l/2 correction factor is Not present.
;
_exptl_crystal_density_diffrn 1.333
_exptl_crystal_description Block
_exptl_crystal_F_000 832
_refine_diff_density_max 0.360
_refine_diff_density_min -0.242
_refine_diff_density_rms 0.050
_refine_ls_extinction_method none
_refine_ls_goodness_of_fit_ref 1.190
_refine_ls_hydrogen_treatment mixed
_refine_ls_matrix_type full
_refine_ls_number_parameters 276
_refine_ls_number_reflns 4896
_refine_ls_number_restraints 0
_refine_ls_restrained_S_all 1.190
_refine_ls_R_factor_all 0.0573
_refine_ls_R_factor_gt 0.0453
_refine_ls_shift/su_max 0.002
_refine_ls_shift/su_mean 0.000
_refine_ls_structure_factor_coef Fsqd
_refine_ls_weighting_details 'w=1/[\s^2^(Fo^2^)+(0.1000P)^2^] where P=(Fo^2^+2Fc^2^)/3'
_refine_ls_weighting_scheme calc
_refine_ls_wR_factor_gt 0.1469
_refine_ls_wR_factor_ref 0.1621
_reflns_Friedel_coverage 0.000
_reflns_number_gt 4083
_reflns_number_total 4896
_reflns_threshold_expression 'I > 2\s(I)'
_cod_data_source_file d2ob00971d2.cif
_cod_data_source_block 21octd_0m
_cod_database_code 7158772
_shelx_shelxl_version_number 2018/3
_shelx_space_group_comment
;
The symmetry employed for this shelxl refinement is uniquely defined
by the following loop, which should always be used as a source of
symmetry information in preference to the above space-group names.
They are only intended as comments.
;
_olex2_refinement_description
;
1. Fixed Uiso
 At 1.2 times of:
  All C(H) groups, All C(H,H) groups
 At 1.5 times of:
  All C(H,H,H) groups
2.a Secondary CH2 refined with riding coordinates:
 C00Q(H00B,H00E)
2.b Aromatic/amide H refined with riding coordinates:
 C006(H006), C00A(H00A), C00C(H00C), C00D(H00D), C00H(H00H), C00K(H00K),
 C00L(H00L), C00M(H00M), C00N(H00N), C00O(H00O), C00P(H00P), C00R(H00R),
 C00S(H00S), C00U(H00U)
2.c Idealised Me refined as rotating group:
 C00T(H00F,H00G,H00I)
;
_olex2_submission_special_instructions 'No special instructions were received'

loop_
_space_group_symop_operation_xyz
'x, y, z'
'-x+1/2, y+1/2, -z+1/2'
'-x, -y, -z'
'x-1/2, -y-1/2, z-1/2'

loop_
_atom_site_label
_atom_site_type_symbol
_atom_site_fract_x
_atom_site_fract_y
_atom_site_fract_z
_atom_site_U_iso_or_equiv
_atom_site_adp_type
_atom_site_occupancy
_atom_site_site_symmetry_order
_atom_site_calc_flag
_atom_site_refinement_flags_posn
_atom_site_refinement_flags_adp
_atom_site_refinement_flags_occupancy
_atom_site_disorder_assembly
_atom_site_disorder_group
O001 O 0.73960(13) 0.50540(4) 0.78498(8) 0.0179(2) Uani 1 1 d . . . . .
O002 O 0.78251(15) 0.54052(4) 0.25340(8) 0.0215(2) Uani 1 1 d . . . . .
O003 O 0.79594(16) 0.64088(5) 0.34303(8) 0.0253(3) Uani 1 1 d . . . . .
O004 O 0.75449(18) 0.40958(5) 0.72032(9) 0.0299(3) Uani 1 1 d . . . . .
C005 C 0.78878(18) 0.62984(6) 0.44069(11) 0.0170(3) Uani 1 1 d . . . . .
C006 C 0.77420(17) 0.55933(6) 0.59082(11) 0.0139(3) Uani 1 1 d . . . . .
H006 H 0.780248 0.589359 0.643573 0.017 Uiso 1 1 calc R U . . .
C007 C 0.76212(17) 0.50986(6) 0.42834(11) 0.0140(3) Uani 1 1 d . . . . .
C008 C 0.76197(17) 0.49573(6) 0.60651(11) 0.0147(3) Uani 1 1 d . . . . .
C009 C 0.75957(18) 0.49788(6) 0.31872(11) 0.0153(3) Uani 1 1 d . . . . .
C00A C 0.75662(18) 0.46571(6) 0.50852(11) 0.0153(3) Uani 1 1 d . . . . .
H00A H 0.750422 0.423357 0.498034 0.018 Uiso 1 1 calc R U . . .
C00B C 0.79441(19) 0.68417(6) 0.51350(11) 0.0170(3) Uani 1 1 d . . . . .
C00C C 0.60232(18) 0.39400(6) 0.29476(11) 0.0171(3) Uani 1 1 d . . . . .
H00C H 0.534856 0.404558 0.345399 0.021 Uiso 1 1 calc R U . . .
C00D C 0.83339(19) 0.41882(6) 0.19471(12) 0.0187(3) Uani 1 1 d . . . . .
H00D H 0.919009 0.446261 0.177450 0.022 Uiso 1 1 calc R U . . .
C00E C 0.75236(19) 0.46493(6) 0.70738(11) 0.0171(3) Uani 1 1 d . . . . .
C00F C 0.73210(18) 0.43534(6) 0.27080(11) 0.0151(3) Uani 1 1 d . . . . .
C00G C 0.62652(19) 0.71848(6) 0.50903(11) 0.0174(3) Uani 1 1 d . . . . .
C00H C 0.57307(19) 0.33716(6) 0.24354(12) 0.0208(3) Uani 1 1 d . . . . .
H00H H 0.485161 0.310062 0.259224 0.025 Uiso 1 1 calc R U . . .
C00I C 0.77581(17) 0.57017(6) 0.48220(11) 0.0141(3) Uani 1 1 d . . . . .
C00J C 0.6373(2) 0.77084(6) 0.57814(12) 0.0193(3) Uani 1 1 d . . . . .
C00K C 0.4522(2) 0.70215(7) 0.44081(12) 0.0220(3) Uani 1 1 d . . . . .
H00K H 0.443730 0.667827 0.396304 0.026 Uiso 1 1 calc R U . . .
C00L C 0.8065(2) 0.36174(7) 0.14507(12) 0.0229(3) Uani 1 1 d . . . . .
H00L H 0.875945 0.350602 0.095746 0.027 Uiso 1 1 calc R U . . .
C00M C 0.6752(2) 0.32091(7) 0.16896(12) 0.0223(3) Uani 1 1 d . . . . .
H00M H 0.656234 0.282809 0.134898 0.027 Uiso 1 1 calc R U . . .
C00N C 0.9595(2) 0.70105(7) 0.58243(12) 0.0221(3) Uani 1 1 d . . . . .
H00N H 1.066785 0.677706 0.585660 0.027 Uiso 1 1 calc R U . . .
C00O C 0.9686(2) 0.75374(7) 0.64896(12) 0.0239(3) Uani 1 1 d . . . . .
H00O H 1.082008 0.765316 0.694496 0.029 Uiso 1 1 calc R U . . .
C00P C 0.8110(2) 0.78750(6) 0.64622(12) 0.0227(3) Uani 1 1 d . . . . .
H00P H 0.818241 0.822090 0.690011 0.027 Uiso 1 1 calc R U . . .
C00Q C 0.7237(2) 0.48032(7) 0.88811(11) 0.0224(3) Uani 1 1 d . . . . .
H00B H 0.832304 0.455291 0.919419 0.027 Uiso 1 1 calc R U . . .
H00E H 0.612382 0.454933 0.878696 0.027 Uiso 1 1 calc R U . . .
C00R C 0.4710(2) 0.80513(7) 0.57524(13) 0.0240(3) Uani 1 1 d . . . . .
H00R H 0.475389 0.839051 0.620279 0.029 Uiso 1 1 calc R U . . .
C00S C 0.2947(2) 0.73673(7) 0.43974(14) 0.0271(3) Uani 1 1 d . . . . .
H00S H 0.180591 0.725734 0.394321 0.033 Uiso 1 1 calc R U . . .
C00T C 0.7114(2) 0.53420(7) 0.96035(12) 0.0268(3) Uani 1 1 d . . . . .
H00F H 0.602613 0.558264 0.928857 0.040 Uiso 1 1 calc R U . . .
H00G H 0.821626 0.559177 0.968228 0.040 Uiso 1 1 calc R U . . .
H00I H 0.702240 0.519520 1.030035 0.040 Uiso 1 1 calc R U . . .
C00U C 0.3057(2) 0.78877(7) 0.50722(14) 0.0283(4) Uani 1 1 d . . . . .
H00U H 0.198815 0.812132 0.505205 0.034 Uiso 1 1 calc R U . . .
H002 H 0.792(3) 0.5926(11) 0.2945(18) 0.055(7) Uiso 1 1 d . . . . .

loop_
_atom_site_aniso_label
_atom_site_aniso_U_11
_atom_site_aniso_U_22
_atom_site_aniso_U_33
_atom_site_aniso_U_23
_atom_site_aniso_U_13
_atom_site_aniso_U_12
O001 0.0264(5) 0.0160(5) 0.0132(5) 0.0017(4) 0.0080(4) -0.0003(4)
O002 0.0364(6) 0.0143(5) 0.0154(5) 0.0008(4) 0.0090(4) -0.0007(4)
O003 0.0479(7) 0.0143(5) 0.0152(5) 0.0011(4) 0.0106(5) -0.0002(4)
O004 0.0558(7) 0.0141(5) 0.0211(6) 0.0021(4) 0.0118(5) -0.0046(5)
C005 0.0216(6) 0.0148(6) 0.0145(6) -0.0001(5) 0.0042(5) 0.0013(5)
C006 0.0154(6) 0.0134(6) 0.0131(6) -0.0010(5) 0.0037(5) 0.0010(4)
C007 0.0155(6) 0.0132(6) 0.0137(6) -0.0011(5) 0.0045(5) 0.0014(4)
C008 0.0160(6) 0.0142(6) 0.0141(7) 0.0005(5) 0.0039(5) 0.0004(4)
C009 0.0156(6) 0.0148(6) 0.0155(6) -0.0003(5) 0.0038(5) 0.0017(5)
C00A 0.0173(6) 0.0123(6) 0.0163(7) -0.0009(5) 0.0041(5) 0.0003(5)
C00B 0.0268(7) 0.0108(6) 0.0143(6) 0.0015(5) 0.0064(5) -0.0001(5)
C00C 0.0164(6) 0.0186(7) 0.0162(7) -0.0016(5) 0.0034(5) 0.0008(5)
C00D 0.0198(6) 0.0209(7) 0.0159(7) -0.0035(5) 0.0054(5) -0.0019(5)
C00E 0.0205(6) 0.0157(6) 0.0148(6) 0.0004(5) 0.0038(5) -0.0018(5)
C00F 0.0165(6) 0.0150(6) 0.0128(6) -0.0012(5) 0.0014(5) 0.0021(5)
C00G 0.0252(7) 0.0137(6) 0.0150(6) 0.0038(5) 0.0077(5) 0.0001(5)
C00H 0.0207(6) 0.0192(7) 0.0211(7) -0.0021(6) 0.0019(6) -0.0041(5)
C00I 0.0153(6) 0.0136(6) 0.0139(6) 0.0001(5) 0.0043(5) 0.0013(4)
C00J 0.0284(7) 0.0136(6) 0.0174(7) 0.0034(5) 0.0088(6) 0.0017(5)
C00K 0.0272(7) 0.0197(7) 0.0198(7) -0.0004(5) 0.0068(6) -0.0018(5)
C00L 0.0256(7) 0.0239(7) 0.0204(7) -0.0084(6) 0.0076(6) 0.0003(6)
C00M 0.0250(7) 0.0177(7) 0.0230(7) -0.0078(6) 0.0032(6) -0.0002(5)
C00N 0.0257(7) 0.0171(7) 0.0223(7) 0.0011(5) 0.0032(6) 0.0034(5)
C00O 0.0265(7) 0.0204(7) 0.0218(8) -0.0030(6) -0.0004(6) -0.0009(6)
C00P 0.0347(8) 0.0165(7) 0.0166(7) -0.0024(5) 0.0057(6) 0.0003(6)
C00Q 0.0294(7) 0.0250(7) 0.0139(7) 0.0047(5) 0.0077(6) -0.0004(6)
C00R 0.0331(8) 0.0181(7) 0.0241(8) 0.0016(6) 0.0136(6) 0.0044(6)
C00S 0.0224(7) 0.0295(8) 0.0292(8) 0.0037(6) 0.0056(6) 0.0008(6)
C00T 0.0333(8) 0.0318(9) 0.0156(7) 0.0006(6) 0.0067(6) 0.0007(6)
C00U 0.0280(8) 0.0253(8) 0.0345(9) 0.0052(6) 0.0129(7) 0.0089(6)

loop_
_atom_type_symbol
_atom_type_description
_atom_type_scat_dispersion_real
_atom_type_scat_dispersion_imag
_atom_type_scat_source
C C 0.0033 0.0016 'International Tables Vol C Tables 4.2.6.8 and 6.1.1.4'
H H 0.0000 0.0000 'International Tables Vol C Tables 4.2.6.8 and 6.1.1.4'
O O 0.0106 0.0060 'International Tables Vol C Tables 4.2.6.8 and 6.1.1.4'

loop_
_geom_angle_atom_site_label_1
_geom_angle_atom_site_label_2
_geom_angle_atom_site_label_3
_geom_angle
_geom_angle_site_symmetry_1
_geom_angle_site_symmetry_3
_geom_angle_publ_flag
C00E O001 C00Q 116.99(11) . . ?
C009 O002 H002 112.9(11) . . ?
C005 O003 H002 109.3(11) . . ?
O003 C005 C00B 116.90(12) . . ?
O003 C005 C00I 123.89(13) . . ?
C00I C005 C00B 119.20(12) . . ?
C008 C006 H006 125.6 . . ?
C008 C006 C00I 108.72(12) . . ?
C00I C006 H006 125.6 . . ?
C009 C007 C00I 127.35(12) . . ?
C00A C007 C009 126.37(12) . . ?
C00A C007 C00I 106.26(11) . . ?
C006 C008 C00E 126.39(12) . . ?
C00A C008 C006 108.77(12) . . ?
C00A C008 C00E 124.83(12) . . ?
O002 C009 C007 122.21(12) . . ?
O002 C009 C00F 114.93(12) . . ?
C007 C009 C00F 122.86(12) . . ?
C007 C00A H00A 125.4 . . ?
C008 C00A C007 109.17(11) . . ?
C008 C00A H00A 125.4 . . ?
C00G C00B C005 119.32(12) . . ?
C00N C00B C005 119.97(12) . . ?
C00N C00B C00G 120.70(13) . . ?
C00F C00C H00C 119.7 . . ?
C00H C00C H00C 119.7 . . ?
C00H C00C C00F 120.52(13) . . ?
C00F C00D H00D 119.9 . . ?
C00L C00D H00D 119.9 . . ?
C00L C00D C00F 120.22(13) . . ?
O001 C00E C008 111.83(11) . . ?
O004 C00E O001 123.41(13) . . ?
O004 C00E C008 124.77(13) . . ?
C00C C00F C009 122.25(12) . . ?
C00C C00F C00D 119.21(12) . . ?
C00D C00F C009 118.45(12) . . ?
C00J C00G C00B 117.98(13) . . ?
C00K C00G C00B 122.76(13) . . ?
C00K C00G C00J 119.26(13) . . ?
C00C C00H H00H 120.0 . . ?
C00M C00H C00C 119.91(13) . . ?
C00M C00H H00H 120.0 . . ?
C005 C00I C007 130.33(12) . . ?
C006 C00I C005 122.61(12) . . ?
C006 C00I C007 107.06(11) . . ?
C00P C00J C00G 119.55(13) . . ?
C00P C00J C00R 121.83(13) . . ?
C00R C00J C00G 118.62(13) . . ?
C00G C00K H00K 119.8 . . ?
C00S C00K C00G 120.41(14) . . ?
C00S C00K H00K 119.8 . . ?
C00D C00L H00L 119.9 . . ?
C00D C00L C00M 120.11(13) . . ?
C00M C00L H00L 119.9 . . ?
C00H C00M C00L 120.01(13) . . ?
C00H C00M H00M 120.0 . . ?
C00L C00M H00M 120.0 . . ?
C00B C00N H00N 119.7 . . ?
C00B C00N C00O 120.63(13) . . ?
C00O C00N H00N 119.7 . . ?
C00N C00O H00O 120.0 . . ?
C00P C00O C00N 120.01(14) . . ?
C00P C00O H00O 120.0 . . ?
C00J C00P H00P 119.4 . . ?
C00O C00P C00J 121.10(13) . . ?
C00O C00P H00P 119.4 . . ?
O001 C00Q H00B 110.4 . . ?
O001 C00Q H00E 110.4 . . ?
O001 C00Q C00T 106.83(12) . . ?
H00B C00Q H00E 108.6 . . ?
C00T C00Q H00B 110.4 . . ?
C00T C00Q H00E 110.4 . . ?
C00J C00R H00R 119.7 . . ?
C00U C00R C00J 120.68(14) . . ?
C00U C00R H00R 119.7 . . ?
C00K C00S H00S 119.8 . . ?
C00K C00S C00U 120.33(14) . . ?
C00U C00S H00S 119.8 . . ?
C00Q C00T H00F 109.5 . . ?
C00Q C00T H00G 109.5 . . ?
C00Q C00T H00I 109.5 . . ?
H00F C00T H00G 109.5 . . ?
H00F C00T H00I 109.5 . . ?
H00G C00T H00I 109.5 . . ?
C00R C00U C00S 120.68(14) . . ?
C00R C00U H00U 119.7 . . ?
C00S C00U H00U 119.7 . . ?

loop_
_geom_bond_atom_site_label_1
_geom_bond_atom_site_label_2
_geom_bond_distance
_geom_bond_site_symmetry_2
_geom_bond_publ_flag
O001 C00E 1.3425(16) . ?
O001 C00Q 1.4515(16) . ?
O002 C009 1.2826(16) . ?
O002 H002 1.24(2) . ?
O003 C005 1.2794(17) . ?
O003 H002 1.21(2) . ?
O004 C00E 1.2143(17) . ?
C005 C00B 1.4959(18) . ?
C005 C00I 1.4124(18) . ?
C006 H006 0.9300 . ?
C006 C008 1.4031(18) . ?
C006 C00I 1.4053(18) . ?
C007 C009 1.4153(18) . ?
C007 C00A 1.4085(18) . ?
C007 C00I 1.4719(17) . ?
C008 C00A 1.4000(18) . ?
C008 C00E 1.4645(18) . ?
C009 C00F 1.4842(18) . ?
C00A H00A 0.9300 . ?
C00B C00G 1.4306(19) . ?
C00B C00N 1.368(2) . ?
C00C H00C 0.9300 . ?
C00C C00F 1.3954(18) . ?
C00C C00H 1.3898(19) . ?
C00D H00D 0.9300 . ?
C00D C00F 1.4005(19) . ?
C00D C00L 1.3855(19) . ?
C00G C00J 1.4294(19) . ?
C00G C00K 1.412(2) . ?
C00H H00H 0.9300 . ?
C00H C00M 1.388(2) . ?
C00J C00P 1.409(2) . ?
C00J C00R 1.4237(19) . ?
C00K H00K 0.9300 . ?
C00K C00S 1.377(2) . ?
C00L H00L 0.9300 . ?
C00L C00M 1.396(2) . ?
C00M H00M 0.9300 . ?
C00N H00N 0.9300 . ?
C00N C00O 1.417(2) . ?
C00O H00O 0.9300 . ?
C00O C00P 1.364(2) . ?
C00P H00P 0.9300 . ?
C00Q H00B 0.9700 . ?
C00Q H00E 0.9700 . ?
C00Q C00T 1.505(2) . ?
C00R H00R 0.9300 . ?
C00R C00U 1.361(2) . ?
C00S H00S 0.9300 . ?
C00S C00U 1.411(2) . ?
C00T H00F 0.9600 . ?
C00T H00G 0.9600 . ?
C00T H00I 0.9600 . ?
C00U H00U 0.9300 . ?

loop_
_geom_torsion_atom_site_label_1
_geom_torsion_atom_site_label_2
_geom_torsion_atom_site_label_3
_geom_torsion_atom_site_label_4
_geom_torsion
_geom_torsion_site_symmetry_1
_geom_torsion_site_symmetry_2
_geom_torsion_site_symmetry_3
_geom_torsion_site_symmetry_4
_geom_torsion_publ_flag
O002 C009 C00F C00C -139.54(13) . . . . ?
O002 C009 C00F C00D 37.04(18) . . . . ?
O003 C005 C00B C00G 80.76(17) . . . . ?
O003 C005 C00B C00N -98.41(16) . . . . ?
O003 C005 C00I C006 177.91(13) . . . . ?
O003 C005 C00I C007 -2.0(2) . . . . ?
C005 C00B C00G C00J -178.83(12) . . . . ?
C005 C00B C00G C00K 2.1(2) . . . . ?
C005 C00B C00N C00O 177.62(13) . . . . ?
C006 C008 C00A C007 -1.00(15) . . . . ?
C006 C008 C00E O001 5.57(18) . . . . ?
C006 C008 C00E O004 -174.81(14) . . . . ?
C007 C009 C00F C00C 40.99(19) . . . . ?
C007 C009 C00F C00D -142.42(13) . . . . ?
C008 C006 C00I C005 -179.44(12) . . . . ?
C008 C006 C00I C007 0.52(14) . . . . ?
C009 C007 C00A C008 179.88(12) . . . . ?
C009 C007 C00I C005 0.3(2) . . . . ?
C009 C007 C00I C006 -179.68(12) . . . . ?
C00A C007 C009 O002 -173.38(12) . . . . ?
C00A C007 C009 C00F 6.0(2) . . . . ?
C00A C007 C00I C005 178.85(13) . . . . ?
C00A C007 C00I C006 -1.11(14) . . . . ?
C00A C008 C00E O001 -173.11(12) . . . . ?
C00A C008 C00E O004 6.5(2) . . . . ?
C00B C005 C00I C006 -2.2(2) . . . . ?
C00B C005 C00I C007 177.86(12) . . . . ?
C00B C00G C00J C00P 1.1(2) . . . . ?
C00B C00G C00J C00R -179.48(12) . . . . ?
C00B C00G C00K C00S 179.90(14) . . . . ?
C00B C00N C00O C00P 1.3(2) . . . . ?
C00C C00H C00M C00L -0.3(2) . . . . ?
C00D C00L C00M C00H -0.8(2) . . . . ?
C00E O001 C00Q C00T -179.95(11) . . . . ?
C00E C008 C00A C007 177.87(12) . . . . ?
C00F C00C C00H C00M 0.8(2) . . . . ?
C00F C00D C00L C00M 1.4(2) . . . . ?
C00G C00B C00N C00O -1.5(2) . . . . ?
C00G C00J C00P C00O -1.4(2) . . . . ?
C00G C00J C00R C00U -0.7(2) . . . . ?
C00G C00K C00S C00U -0.3(2) . . . . ?
C00H C00C C00F C009 176.31(12) . . . . ?
C00H C00C C00F C00D -0.3(2) . . . . ?
C00I C005 C00B C00G -99.14(15) . . . . ?
C00I C005 C00B C00N 81.69(17) . . . . ?
C00I C006 C008 C00A 0.28(14) . . . . ?
C00I C006 C008 C00E -178.57(12) . . . . ?
C00I C007 C009 O002 4.9(2) . . . . ?
C00I C007 C009 C00F -175.66(12) . . . . ?
C00I C007 C00A C008 1.29(14) . . . . ?
C00J C00G C00K C00S 0.9(2) . . . . ?
C00J C00R C00U C00S 1.3(2) . . . . ?
C00K C00G C00J C00P -179.81(13) . . . . ?
C00K C00G C00J C00R -0.4(2) . . . . ?
C00K C00S C00U C00R -0.8(2) . . . . ?
C00L C00D C00F C009 -177.55(13) . . . . ?
C00L C00D C00F C00C -0.9(2) . . . . ?
C00N C00B C00G C00J 0.3(2) . . . . ?
C00N C00B C00G C00K -178.72(14) . . . . ?
C00N C00O C00P C00J 0.2(2) . . . . ?
C00P C00J C00R C00U 178.71(15) . . . . ?
C00Q O001 C00E O004 -1.36(19) . . . . ?
C00Q O001 C00E C008 178.28(11) . . . . ?
C00R C00J C00P C00O 179.24(14) . . . . ?
